data_4061941
_journal_name_full Organometallics
_journal_year 2003
_chemical_formula_moiety 'C25 H43 B Li N2 P'
_chemical_formula_sum 'C25 H43 B Li N2 P'
_chemical_formula_weight 420.33
_space_group_IT_number 5
_symmetry_cell_setting monoclinic
_symmetry_space_group_name_Hall 'C 2y'
_symmetry_space_group_name_H-M 'C 1 2 1'
_cell_angle_alpha 90.00
_cell_angle_beta 126.67(2)
_cell_angle_gamma 90.00
_cell_formula_units_Z 4
_cell_length_a 20.337(7)
_cell_length_b 10.6875(16)
_cell_length_c 14.484(5)
_cell_measurement_temperature 153(2)
_cell_volume 2525.2(12)
_diffrn_ambient_temperature 153(2)
_exptl_crystal_density_diffrn 1.106
_cod_original_sg_symbol_H-M 'C 2'
_cod_database_code 4061941

loop_
_symmetry_equiv_pos_as_xyz
'x, y, z'
'-x, y, -z'
'x+1/2, y+1/2, z'
'-x+1/2, y+1/2, -z'

loop_
_atom_site_label
_atom_site_type_symbol
_atom_site_fract_x
_atom_site_fract_y
_atom_site_fract_z
_atom_site_U_iso_or_equiv
_atom_site_adp_type
_atom_site_occupancy
_atom_site_symmetry_multiplicity
_atom_site_calc_flag
_atom_site_refinement_flags
_atom_site_disorder_assembly
_atom_site_disorder_group
C2 C 1.0702(3) 0.9765(5) 0.8833(5) 0.0331(12) Uani 1 1 d . . .
H2A H 1.1202 0.9735 0.9613 0.050 Uiso 1 1 calc R . .
H2B H 1.0249 0.9873 0.8881 0.050 Uiso 1 1 calc R . .
C3 C 1.0738(4) 1.0896(6) 0.8241(5) 0.0430(14) Uani 1 1 d . . .
H3A H 1.1222 1.0851 0.8261 0.050 Uiso 1 1 calc R . .
H3B H 1.0774 1.1650 0.8643 0.050 Uiso 1 1 calc R . .
C4 C 0.9979(3) 1.0954(6) 0.7003(5) 0.0449(15) Uani 1 1 d . . .
H4A H 1.0023 1.1651 0.6614 0.050 Uiso 1 1 calc R . .
H4B H 0.9499 1.1085 0.6983 0.050 Uiso 1 1 calc R . .
C5 C 0.9888(3) 0.9744(6) 0.6390(5) 0.0416(15) Uani 1 1 d . . .
H5A H 1.0337 0.9669 0.6331 0.050 Uiso 1 1 calc R . .
H5B H 0.9381 0.9766 0.5616 0.050 Uiso 1 1 calc R . .
C8 C 1.0607(3) 0.7077(6) 0.6573(5) 0.0422(15) Uani 1 1 d . . .
H8A H 1.0544 0.6316 0.6162 0.050 Uiso 1 1 calc R . .
H8B H 1.0745 0.7756 0.6273 0.050 Uiso 1 1 calc R . .
C10 C 1.1364(3) 0.8145(6) 0.8457(4) 0.0301(11) Uani 1 1 d . . .
H10A H 1.1790 0.8050 0.9276 0.050 Uiso 1 1 calc R . .
H10B H 1.1539 0.8790 0.8176 0.050 Uiso 1 1 calc R . .
C12 C 1.1720(3) 0.5448(5) 0.9534(5) 0.0343(13) Uani 1 1 d . . .
H12A H 1.1763 0.6123 1.0015 0.050 Uiso 1 1 calc R . .
H12B H 1.2246 0.5367 0.9667 0.050 Uiso 1 1 calc R . .
C13 C 1.1522(3) 0.4229(5) 0.9874(5) 0.0379(14) Uani 1 1 d . . .
H13A H 1.1564 0.3531 0.9484 0.050 Uiso 1 1 calc R . .
H13B H 1.1913 0.4100 1.0697 0.050 Uiso 1 1 calc R . .
C14 C 1.0659(3) 0.4291(5) 0.9544(5) 0.0358(13) Uani 1 1 d . . .
H14A H 1.0509 0.3476 0.9658 0.050 Uiso 1 1 calc R . .
H14B H 1.0649 0.4882 1.0044 0.050 Uiso 1 1 calc R . .
C15 C 1.0040(3) 0.4687(5) 0.8306(5) 0.0346(13) Uani 1 1 d . . .
H15A H 1.0009 0.4052 0.7803 0.050 Uiso 1 1 calc R . .
H15B H 0.9504 0.4754 0.8141 0.050 Uiso 1 1 calc R . .
C17 C 0.9611(3) 0.6239(5) 0.6855(4) 0.0338(13) Uani 1 1 d . . .
H17A H 0.9109 0.6413 0.6771 0.050 Uiso 1 1 calc R . .
H17B H 0.9507 0.5529 0.6368 0.050 Uiso 1 1 calc R . .
C6 C 0.9884(3) 0.8592(5) 0.7029(4) 0.0285(12) Uani 1 1 d . . .
H6 H 0.9390 0.8653 0.6998 0.050 Uiso 1 1 calc R . .
C7 C 0.9820(3) 0.7370(5) 0.6435(5) 0.0346(13) Uani 1 1 d . . .
H7 H 0.9381 0.7469 0.5610 0.050 Uiso 1 1 calc R . .
C9 C 1.1269(3) 0.6915(5) 0.7854(4) 0.0325(12) Uani 1 1 d . . .
H9 H 1.1786 0.6748 0.7967 0.050 Uiso 1 1 calc R . .
C11 C 1.1069(3) 0.5769(5) 0.8284(5) 0.0323(12) Uani 1 1 d . . .
H11 H 1.1029 0.5052 0.7830 0.050 Uiso 1 1 calc R . .
N1 N 1.0600(2) 0.8551(4) 0.8273(3) 0.0245(9) Uani 1 1 d . . .
N16 N 1.0258(2) 0.5893(4) 0.8068(3) 0.0256(9) Uani 1 1 d . . .
C20 C 0.7980(3) 0.9774(5) 0.7015(4) 0.0292(11) Uani 1 1 d . . .
C21 C 0.7589(3) 1.0396(6) 0.5962(5) 0.0403(14) Uani 1 1 d . . .
H21 H 0.7338 0.9904 0.5256 0.050 Uiso 1 1 calc R . .
C22 C 0.7547(3) 1.1684(6) 0.5891(6) 0.0527(18) Uani 1 1 d . . .
H22 H 0.7267 1.2090 0.5138 0.050 Uiso 1 1 calc R . .
C23 C 0.7891(4) 1.2403(6) 0.6860(6) 0.0548(18) Uani 1 1 d . . .
H23 H 0.7855 1.3318 0.6810 0.050 Uiso 1 1 calc R . .
C24 C 0.8293(4) 1.1799(6) 0.7911(6) 0.0480(16) Uani 1 1 d . . .
H24 H 0.8553 1.2298 0.8615 0.050 Uiso 1 1 calc R . .
C25 C 0.8337(3) 1.0516(5) 0.7990(5) 0.0336(13) Uani 1 1 d . . .
H25 H 0.8624 1.0119 0.8748 0.050 Uiso 1 1 calc R . .
C30 C 0.7069(3) 0.7572(5) 0.6791(5) 0.0316(12) Uani 1 1 d . . .
C31 C 0.6946(3) 0.8128(6) 0.7646(4) 0.0370(12) Uani 1 1 d . . .
H31A H 0.7398 0.7896 0.8414 0.050 Uiso 1 1 calc R . .
H31B H 0.6445 0.7816 0.7485 0.050 Uiso 1 1 calc R . .
H31C H 0.6919 0.9024 0.7578 0.050 Uiso 1 1 calc R . .
C32 C 0.6344(3) 0.7952(7) 0.5575(4) 0.0499(16) Uani 1 1 d . . .
H32A H 0.6414 0.7606 0.5027 0.050 Uiso 1 1 calc R . .
H32B H 0.6319 0.8848 0.5514 0.050 Uiso 1 1 calc R . .
H32C H 0.5845 0.7642 0.5422 0.050 Uiso 1 1 calc R . .
C33 C 0.7111(4) 0.6132(5) 0.6895(6) 0.0472(15) Uani 1 1 d . . .
H33A H 0.7187 0.5783 0.6354 0.050 Uiso 1 1 calc R . .
H33B H 0.6610 0.5820 0.6735 0.050 Uiso 1 1 calc R . .
H33C H 0.7563 0.5896 0.7662 0.050 Uiso 1 1 calc R . .
Li1 Li 1.0284(5) 0.7329(7) 0.9064(7) 0.0244(18) Uani 1 1 d . . .
P1 P 0.80561(7) 0.80569(12) 0.70546(10) 0.0250(3) Uani 1 1 d . . .
B1 B 0.8935(3) 0.7660(5) 0.8673(5) 0.0236(13) Uani 1 1 d . . .
H1 H 0.912(3) 0.662(4) 0.874(4) 0.026(13) Uiso 1 1 d . . .
H2 H 0.937(4) 0.830(6) 0.887(5) 0.061(18) Uiso 1 1 d . . .
H3 H 0.877(3) 0.778(5) 0.929(5) 0.054(17) Uiso 1 1 d . . .

loop_
_atom_site_aniso_label
_atom_site_aniso_U_11
_atom_site_aniso_U_22
_atom_site_aniso_U_33
_atom_site_aniso_U_23
_atom_site_aniso_U_13
_atom_site_aniso_U_12
C2 0.040(3) 0.031(3) 0.034(3) 0.000(2) 0.025(3) -0.007(2)
C3 0.043(3) 0.036(3) 0.051(4) 0.013(3) 0.029(3) -0.001(3)
C4 0.034(3) 0.045(4) 0.048(4) 0.023(3) 0.020(3) 0.002(3)
C5 0.032(3) 0.064(4) 0.025(3) 0.023(3) 0.015(2) 0.007(3)
C8 0.040(3) 0.069(4) 0.029(3) -0.003(3) 0.027(3) 0.002(3)
C10 0.021(2) 0.045(3) 0.024(2) 0.011(3) 0.0134(19) -0.001(3)
C12 0.025(3) 0.040(3) 0.038(3) -0.003(3) 0.019(2) 0.001(2)
C13 0.035(3) 0.031(3) 0.046(4) 0.002(2) 0.024(3) 0.003(2)
C14 0.036(3) 0.029(3) 0.048(3) -0.001(2) 0.028(3) 0.003(2)
C15 0.028(3) 0.036(3) 0.041(3) -0.012(3) 0.021(3) 0.000(2)
C17 0.025(2) 0.048(3) 0.026(3) -0.014(3) 0.014(2) -0.002(2)
C6 0.024(2) 0.043(3) 0.018(2) 0.006(2) 0.012(2) -0.001(2)
C7 0.030(3) 0.055(4) 0.019(3) -0.002(3) 0.015(3) 0.002(2)
C9 0.025(3) 0.049(3) 0.031(3) 0.001(3) 0.021(2) 0.006(2)
C11 0.026(3) 0.040(3) 0.036(3) -0.008(2) 0.021(2) 0.005(2)
N1 0.025(2) 0.032(2) 0.018(2) 0.0018(18) 0.0134(18) -0.0028(17)
N16 0.024(2) 0.026(2) 0.028(2) -0.0069(18) 0.0166(19) 0.0006(17)
C20 0.029(3) 0.037(3) 0.023(3) 0.001(3) 0.016(2) -0.003(2)
C21 0.033(3) 0.056(4) 0.025(3) 0.014(3) 0.014(3) 0.002(3)
C22 0.039(3) 0.063(5) 0.040(4) 0.031(4) 0.015(3) 0.002(3)
C23 0.066(5) 0.038(4) 0.059(5) 0.019(4) 0.037(4) 0.009(3)
C24 0.062(4) 0.034(3) 0.042(4) -0.006(3) 0.028(3) -0.002(3)
C25 0.046(3) 0.028(3) 0.026(3) -0.001(2) 0.021(3) -0.001(2)
C30 0.024(3) 0.039(3) 0.034(3) -0.008(2) 0.018(2) -0.009(2)
C31 0.031(2) 0.047(3) 0.041(3) -0.004(3) 0.026(2) -0.002(3)
C32 0.026(2) 0.078(5) 0.033(3) 0.000(4) 0.011(2) -0.012(3)
C33 0.059(4) 0.040(4) 0.057(4) -0.014(3) 0.043(3) -0.011(3)
Li1 0.028(4) 0.024(4) 0.022(4) 0.002(3) 0.015(4) 0.005(3)
P1 0.0219(6) 0.0368(7) 0.0179(6) -0.0037(7) 0.0128(5) -0.0018(7)
B1 0.019(3) 0.033(4) 0.015(3) -0.003(2) 0.009(2) -0.002(2)

loop_
_geom_bond_atom_site_label_1
_geom_bond_atom_site_label_2
_geom_bond_distance
_geom_bond_site_symmetry_2
_geom_bond_publ_flag
C2 N1 1.478(6) . ?
C2 C3 1.509(7) . ?
C2 H2A 0.9700 . ?
C2 H2B 0.9700 . ?
C3 C4 1.514(8) . ?
C3 H3A 0.9700 . ?
C3 H3B 0.9700 . ?
C4 C5 1.516(9) . ?
C4 H4A 0.9700 . ?
C4 H4B 0.9700 . ?
C5 C6 1.543(7) . ?
C5 H5A 0.9700 . ?
C5 H5B 0.9700 . ?
C8 C9 1.518(8) . ?
C8 C7 1.522(7) . ?
C8 H8A 0.9700 . ?
C8 H8B 0.9700 . ?
C10 N1 1.476(5) . ?
C10 C9 1.525(8) . ?
C10 H10A 0.9700 . ?
C10 H10B 0.9700 . ?
C12 C11 1.512(7) . ?
C12 C13 1.529(7) . ?
C12 H12A 0.9700 . ?
C12 H12B 0.9700 . ?
C13 C14 1.520(7) . ?
C13 H13A 0.9700 . ?
C13 H13B 0.9700 . ?
C14 C15 1.511(7) . ?
C14 H14A 0.9700 . ?
C14 H14B 0.9700 . ?
C15 N16 1.470(6) . ?
C15 H15A 0.9700 . ?
C15 H15B 0.9700 . ?
C17 N16 1.481(6) . ?
C17 C7 1.524(8) . ?
C17 H17A 0.9700 . ?
C17 H17B 0.9700 . ?
C6 N1 1.495(6) . ?
C6 C7 1.526(7) . ?
C6 H6 0.9800 . ?
C7 H7 0.9800 . ?
C9 C11 1.534(8) . ?
C9 H9 0.9800 . ?
C11 N16 1.490(6) . ?
C11 H11 0.9800 . ?
N1 Li1 2.076(9) . ?
N16 Li1 2.085(9) . ?
C20 C25 1.388(7) . ?
C20 C21 1.397(7) . ?
C20 P1 1.840(5) . ?
C21 C22 1.379(9) . ?
C21 H21 0.9800 . ?
C22 C23 1.369(9) . ?
C22 H22 0.9800 . ?
C23 C24 1.384(9) . ?
C23 H23 0.9800 . ?
C24 C25 1.374(8) . ?
C24 H24 0.9800 . ?
C25 H25 0.9800 . ?
C30 C31 1.523(7) . ?
C30 C32 1.529(7) . ?
C30 C33 1.544(8) . ?
C30 P1 1.878(5) . ?
C31 H31A 0.9600 . ?
C31 H31B 0.9600 . ?
C31 H31C 0.9600 . ?
C32 H32A 0.9600 . ?
C32 H32B 0.9600 . ?
C32 H32C 0.9600 . ?
C33 H33A 0.9600 . ?
C33 H33B 0.9600 . ?
C33 H33C 0.9600 . ?
Li1 B1 2.473(9) . ?
Li1 B1 2.679(10) 2_757 ?
Li1 Li1 3.526(15) 2_757 ?
Li1 H1 2.25(5) . ?
Li1 H2 1.99(6) . ?
P1 B1 1.966(6) . ?
B1 Li1 2.679(10) 2_757 ?
B1 H1 1.16(5) . ?
B1 H2 1.02(6) . ?
B1 H3 1.12(6) . ?
